data_7124303
loop_
_publ_author_name
'Dong, Yafang'
'Takata, Yuta'
'Yoshigoe, Yusuke'
'Sekine, Kohei'
'Kuninobu, Yoichiro'

_publ_section_title
;
 Lewis Acid-Catalyzed Synthesis of Silafluorene Derivatives from Biphenyls
 and Dihydrosilanes via Double Sila-Friedel-Crafts Reaction
;
_journal_name_full 'Chemical Communications'
_journal_paper_doi 10.1039/C9CC07692A
_journal_year 2019
_chemical_formula_moiety 'C28 H28 N2 Si'
_chemical_formula_sum 'C28 H28 N2 Si'
_chemical_formula_weight 420.61
_space_group_crystal_system triclinic
_space_group_IT_number 2
_space_group_name_Hall '-P 1'
_space_group_name_H-M_alt 'P -1'
_symmetry_space_group_name_Hall '-P 1'
_symmetry_space_group_name_H-M 'P -1'
_atom_sites_solution_hydrogens geom
_atom_sites_solution_primary iterative
_audit_creation_date 2018-11-16
_audit_creation_method
;
Olex2 1.2
(compiled 2018.05.29 svn.r3508 for OlexSys, GUI svn.r5506)
;
_audit_update_record
;
2019-08-29 deposited with the CCDC.    2019-10-11 downloaded from the CCDC.
;
_cell_angle_alpha 113.798(3)
_cell_angle_beta 91.992(4)
_cell_angle_gamma 112.004(4)
_cell_formula_units_Z 2
_cell_length_a 9.4768(4)
_cell_length_b 10.9099(4)
_cell_length_c 13.1313(5)
_cell_measurement_reflns_used 10732
_cell_measurement_temperature 123
_cell_measurement_theta_max 30.9290
_cell_measurement_theta_min 2.3570
_cell_volume 1123.73(9)
_computing_cell_refinement 'CrysAlisPro 1.171.39.46e (Rigaku OD, 2018)'
_computing_data_collection 'CrysAlisPro 1.171.39.46e (Rigaku OD, 2018)'
_computing_data_reduction 'CrysAlisPro 1.171.39.46e (Rigaku OD, 2018)'
_computing_molecular_graphics 'Olex2 (Dolomanov et al., 2009)'
_computing_publication_material 'Olex2 (Dolomanov et al., 2009)'
_computing_structure_refinement 'ShelXL (Sheldrick, 2015)'
_computing_structure_solution 'olex2.solve (Bourhis et al., 2015)'
_diffrn_ambient_temperature 123
_diffrn_detector 'Rigaku HyPix-6000 area detector'
_diffrn_detector_area_resol_mean 10.0
_diffrn_detector_type 'HPC area detector'
_diffrn_measured_fraction_theta_full 0.999
_diffrn_measured_fraction_theta_max 0.847
_diffrn_measurement_details
;
List of Runs (angles in degrees, time in seconds):

  # Type    Start    End  Width  t~exp~   \w     \q     \k     \f   Frames
#--------------------------------------------------------------------------
  1  \w     28.00  54.00   0.50    0.50    --    5.00  45.00  60.00   52
  2  \w    -72.00 -46.00   0.50    0.50    --    5.00  45.00  60.00   52
  3  \w    -27.00  -1.00   0.50    0.50    --    5.00  45.00 120.00   52
  4  \w    -98.00 -46.00   0.50    0.50    --  -10.00  45.00 150.00  104
  5  \w    -43.00  79.00   0.50    0.50    --  -10.00  45.00 150.00  244
  6  \w    -98.00  79.00   0.50    0.50    --  -10.00  45.00  90.00  354
  7  \w    -61.00  50.00   0.50    0.50    --  -10.00  45.00   0.00  222
;
_diffrn_measurement_device 'three-circle diffractometer'
_diffrn_measurement_device_type 'Rigaku AFC HyPix-6000'
_diffrn_measurement_method '\w scans'
_diffrn_orient_matrix_type 'CrysAlisPro convention (1999,Acta A55,543-557)'
_diffrn_orient_matrix_UB_11 0.0043009000
_diffrn_orient_matrix_UB_12 0.0631982000
_diffrn_orient_matrix_UB_13 0.0482525000
_diffrn_orient_matrix_UB_21 -0.0305547000
_diffrn_orient_matrix_UB_22 -0.0441319000
_diffrn_orient_matrix_UB_23 0.0284283000
_diffrn_orient_matrix_UB_31 0.0767688000
_diffrn_orient_matrix_UB_32 0.0148571000
_diffrn_orient_matrix_UB_33 0.0229042000
_diffrn_radiation_monochromator 'multi-layer mirror optics'
_diffrn_radiation_probe x-ray
_diffrn_radiation_type MoK\a
_diffrn_radiation_wavelength 0.71073
_diffrn_reflns_av_R_equivalents 0.0303
_diffrn_reflns_av_unetI/netI 0.0328
_diffrn_reflns_Laue_measured_fraction_full 0.999
_diffrn_reflns_Laue_measured_fraction_max 0.847
_diffrn_reflns_limit_h_max 12
_diffrn_reflns_limit_h_min -13
_diffrn_reflns_limit_k_max 15
_diffrn_reflns_limit_k_min -15
_diffrn_reflns_limit_l_max 18
_diffrn_reflns_limit_l_min -18
_diffrn_reflns_number 19804
_diffrn_reflns_point_group_measured_fraction_full 0.999
_diffrn_reflns_point_group_measured_fraction_max 0.847
_diffrn_reflns_theta_full 25.242
_diffrn_reflns_theta_max 31.026
_diffrn_reflns_theta_min 2.376
_diffrn_source 'rotating anode X-ray generator'
_diffrn_source_type FR-E+
_exptl_absorpt_coefficient_mu 0.123
_exptl_absorpt_correction_T_max 1.000
_exptl_absorpt_correction_T_min 0.547
_exptl_absorpt_correction_type gaussian
_exptl_absorpt_process_details
;
CrysAlisPro 1.171.39.46e (Rigaku Oxford Diffraction, 2018)
Numerical absorption correction based on gaussian integration over
            a multifaceted crystal model
Empirical absorption correction using spherical harmonics,
 implemented in SCALE3 ABSPACK scaling algorithm.
;
_exptl_crystal_colour colourless
_exptl_crystal_colour_primary colourless
_exptl_crystal_density_diffrn 1.243
_exptl_crystal_description plate
_exptl_crystal_F_000 448
_exptl_crystal_size_max 0.359
_exptl_crystal_size_mid 0.274
_exptl_crystal_size_min 0.133
_refine_diff_density_max 0.340
_refine_diff_density_min -0.265
_refine_diff_density_rms 0.047
_refine_ls_extinction_method none
_refine_ls_goodness_of_fit_ref 1.085
_refine_ls_hydrogen_treatment constr
_refine_ls_matrix_type full
_refine_ls_number_parameters 284
_refine_ls_number_reflns 6081
_refine_ls_number_restraints 0
_refine_ls_restrained_S_all 1.085
_refine_ls_R_factor_all 0.0467
_refine_ls_R_factor_gt 0.0402
_refine_ls_shift/su_max 0.000
_refine_ls_shift/su_mean 0.000
_refine_ls_structure_factor_coef Fsqd
_refine_ls_weighting_details 'w=1/[\s^2^(Fo^2^)+(0.0492P)^2^+0.3420P] where P=(Fo^2^+2Fc^2^)/3'
_refine_ls_weighting_scheme calc
_refine_ls_wR_factor_gt 0.1060
_refine_ls_wR_factor_ref 0.1100
_reflns_Friedel_coverage 0.000
_reflns_number_gt 5254
_reflns_number_total 6081
_reflns_threshold_expression 'I > 2\s(I)'
_cod_data_source_file c9cc07692a2.cif
_cod_data_source_block 181116
_cod_original_cell_volume 1123.73(8)
_cod_database_code 7124303
_shelx_shelxl_version_number 2018/3
_chemical_oxdiff_formula 'C11 H10 N O'
_shelx_space_group_comment
;
The symmetry employed for this shelxl refinement is uniquely defined
by the following loop, which should always be used as a source of
symmetry information in preference to the above space-group names.
They are only intended as comments.
;
_reflns_odcompleteness_completeness 99.79
_reflns_odcompleteness_iscentric 1
_reflns_odcompleteness_theta 27.42
_olex2_refinement_description
;
1. Fixed Uiso
 At 1.2 times of:
  All C(H) groups
 At 1.5 times of:
  All C(H,H,H) groups
2.a Aromatic/amide H refined with riding coordinates:
 C8AA(H8AA), C0BA(H0BA), C1BA(H1BA), C2BA(H2BA), C4BA(H4BA), C5BA(H5BA),
 C6BA(H6BA), C7BA(H7BA), C8BA(H8BA), C9BA(H9BA), C0CA(H0CA), C1CA(H1CA),
 C3CA(H3CA), C5CA(H5CA), C6CA(H6CA), C7CA(H7CA)
2.b Idealised Me refined as rotating group:
 C(HA,HB,HC), C2CA(H2CA,H2CB,H2CC), C4CA(H4CA,H4CB,H4CC), C8CA(H8CA,H8CB,H8CC)
;
_olex2_submission_special_instructions 'No special instructions were received'
_oxdiff_exptl_absorpt_empirical_details
;
Empirical correction (ABSPACK) includes:
- Absorption correction using spherical harmonics
- Frame scaling
;
_oxdiff_exptl_absorpt_empirical_full_max 1.073
_oxdiff_exptl_absorpt_empirical_full_min 0.904

loop_
_space_group_symop_operation_xyz
'x, y, z'
'-x, -y, -z'

loop_
_atom_site_label
_atom_site_type_symbol
_atom_site_fract_x
_atom_site_fract_y
_atom_site_fract_z
_atom_site_U_iso_or_equiv
_atom_site_adp_type
_atom_site_occupancy
_atom_site_site_symmetry_order
_atom_site_calc_flag
_atom_site_refinement_flags_posn
Si0A Si 0.24847(3) 0.87541(3) 0.25481(3) 0.01661(9) Uani 1 1 d .
C1AA C 0.11367(13) 0.81513(12) 0.12104(9) 0.0178(2) Uani 1 1 d .
C2AA C -0.01878(13) 0.68507(12) 0.09970(9) 0.0174(2) Uani 1 1 d .
N N -0.23036(13) 0.32668(12) 0.26007(9) 0.0280(2) Uani 1 1 d .
C4AA C 0.11968(13) 0.71355(12) 0.27365(10) 0.0187(2) Uani 1 1 d .
C5AA C 0.27115(13) 1.05758(13) 0.36970(9) 0.0189(2) Uani 1 1 d .
N0AA N -0.27282(13) 0.63663(12) -0.14637(9) 0.0271(2) Uani 1 1 d .
C6AA C -0.01441(13) 0.62674(12) 0.18420(9) 0.0177(2) Uani 1 1 d .
C7AA C 0.44490(13) 0.87955(12) 0.23848(10) 0.0181(2) Uani 1 1 d .
C8AA C 0.42348(17) 1.31694(14) 0.49972(11) 0.0297(3) Uani 1 1 d .
H8AA H 0.519841 1.398442 0.532258 0.036 Uiso 1 1 calc R
C9AA C -0.11401(14) 0.45072(13) 0.26099(10) 0.0216(2) Uani 1 1 d .
C0BA C 0.55098(14) 0.90466(13) 0.32946(10) 0.0219(2) Uani 1 1 d .
H0BA H 0.525954 0.926435 0.400649 0.026 Uiso 1 1 calc R
C1BA C -0.14342(14) 0.62250(12) 0.00859(10) 0.0201(2) Uani 1 1 d .
H1BA H -0.228560 0.535383 -0.004946 0.024 Uiso 1 1 calc R
C2BA C 0.11578(14) 0.87670(13) 0.04614(10) 0.0213(2) Uani 1 1 d .
H2BA H 0.202971 0.961202 0.057457 0.026 Uiso 1 1 calc R
C3BA C -0.14227(14) 0.68943(13) -0.06337(10) 0.0210(2) Uani 1 1 d .
C4BA C 0.13525(14) 0.66362(13) 0.35356(10) 0.0222(2) Uani 1 1 d .
H4BA H 0.223874 0.718153 0.412326 0.027 Uiso 1 1 calc R
C C -0.26047(18) 0.68543(16) -0.23393(11) 0.0322(3) Uani 1 1 d .
HA H -0.215799 0.791590 -0.199195 0.048 Uiso 1 1 calc GR
HB H -0.362334 0.646262 -0.279943 0.048 Uiso 1 1 calc GR
HC H -0.195045 0.650941 -0.280985 0.048 Uiso 1 1 calc GR
C5BA C -0.00763(15) 0.81604(13) -0.04433(10) 0.0229(2) Uani 1 1 d .
H5BA H -0.001643 0.859365 -0.093166 0.027 Uiso 1 1 calc R
C6BA C -0.12922(14) 0.49812(13) 0.17804(10) 0.0206(2) Uani 1 1 d .
H6BA H -0.217035 0.442708 0.118558 0.025 Uiso 1 1 calc R
C7BA C 0.14783(17) 1.20909(16) 0.48399(12) 0.0334(3) Uani 1 1 d .
H7BA H 0.058174 1.217751 0.505362 0.040 Uiso 1 1 calc R
C8BA C 0.41347(14) 1.18178(13) 0.41943(10) 0.0232(2) Uani 1 1 d .
H8BA H 0.503672 1.174111 0.398474 0.028 Uiso 1 1 calc R
C9BA C 0.48679(14) 0.84682(14) 0.13318(10) 0.0251(3) Uani 1 1 d .
H9BA H 0.418065 0.828692 0.071070 0.030 Uiso 1 1 calc R
C0CA C 0.02214(15) 0.53487(14) 0.34771(10) 0.0234(2) Uani 1 1 d .
H0CA H 0.036325 0.503529 0.401869 0.028 Uiso 1 1 calc R
C1CA C 0.29039(18) 1.33055(15) 0.53137(11) 0.0317(3) Uani 1 1 d .
H1CA H 0.296987 1.421368 0.584478 0.038 Uiso 1 1 calc R
C2CA C -0.19093(17) 0.25565(16) 0.32129(13) 0.0351(3) Uani 1 1 d .
H2CA H -0.099582 0.241484 0.301964 0.053 Uiso 1 1 calc GR
H2CB H -0.276259 0.161423 0.300751 0.053 Uiso 1 1 calc GR
H2CC H -0.170746 0.316823 0.401850 0.053 Uiso 1 1 calc GR
C3CA C 0.69271(15) 0.89772(15) 0.31561(12) 0.0284(3) Uani 1 1 d .
H3CA H 0.761415 0.914250 0.377020 0.034 Uiso 1 1 calc R
C4CA C -0.36624(16) 0.23600(15) 0.16809(12) 0.0315(3) Uani 1 1 d .
H4CA H -0.407760 0.297674 0.155227 0.047 Uiso 1 1 calc GR
H4CB H -0.443561 0.167227 0.187598 0.047 Uiso 1 1 calc GR
H4CC H -0.338107 0.182571 0.100068 0.047 Uiso 1 1 calc GR
C5CA C 0.73172(16) 0.86613(16) 0.21010(12) 0.0336(3) Uani 1 1 d .
H5CA H 0.826964 0.862092 0.200747 0.040 Uiso 1 1 calc R
C6CA C 0.13846(15) 1.07418(15) 0.40450(11) 0.0273(3) Uani 1 1 d .
H6CA H 0.041951 0.992744 0.373515 0.033 Uiso 1 1 calc R
C7CA C 0.62914(16) 0.84067(17) 0.11899(12) 0.0337(3) Uani 1 1 d .
H7CA H 0.655143 0.819421 0.048132 0.040 Uiso 1 1 calc R
C8CA C -0.40337(17) 0.49927(15) -0.17015(13) 0.0345(3) Uani 1 1 d .
H8CA H -0.370771 0.420417 -0.196263 0.052 Uiso 1 1 calc GR
H8CB H -0.485085 0.478920 -0.228089 0.052 Uiso 1 1 calc GR
H8CC H -0.441170 0.507041 -0.101940 0.052 Uiso 1 1 calc GR

loop_
_atom_site_aniso_label
_atom_site_aniso_U_11
_atom_site_aniso_U_22
_atom_site_aniso_U_33
_atom_site_aniso_U_23
_atom_site_aniso_U_13
_atom_site_aniso_U_12
Si0A 0.01606(15) 0.01655(15) 0.01644(15) 0.00701(12) 0.00291(11) 0.00663(12)
C1AA 0.0187(5) 0.0173(5) 0.0178(5) 0.0070(4) 0.0042(4) 0.0089(4)
C2AA 0.0195(5) 0.0173(5) 0.0169(5) 0.0067(4) 0.0045(4) 0.0102(4)
N 0.0300(6) 0.0236(5) 0.0257(5) 0.0144(4) 0.0027(4) 0.0033(4)
C4AA 0.0189(5) 0.0186(5) 0.0186(5) 0.0081(4) 0.0048(4) 0.0082(4)
C5AA 0.0210(5) 0.0203(5) 0.0166(5) 0.0081(4) 0.0033(4) 0.0101(4)
N0AA 0.0283(5) 0.0274(5) 0.0219(5) 0.0108(4) -0.0033(4) 0.0093(5)
C6AA 0.0194(5) 0.0176(5) 0.0173(5) 0.0075(4) 0.0052(4) 0.0093(4)
C7AA 0.0179(5) 0.0149(5) 0.0200(5) 0.0068(4) 0.0031(4) 0.0067(4)
C8AA 0.0365(7) 0.0194(6) 0.0258(6) 0.0071(5) 0.0040(5) 0.0082(5)
C9AA 0.0248(6) 0.0189(5) 0.0202(5) 0.0092(4) 0.0073(5) 0.0079(5)
C0BA 0.0226(6) 0.0224(6) 0.0219(5) 0.0108(5) 0.0035(4) 0.0099(5)
C1BA 0.0209(5) 0.0174(5) 0.0200(5) 0.0070(4) 0.0025(4) 0.0078(4)
C2BA 0.0231(6) 0.0185(5) 0.0226(6) 0.0100(4) 0.0052(5) 0.0083(5)
C3BA 0.0253(6) 0.0203(5) 0.0166(5) 0.0053(4) 0.0014(4) 0.0124(5)
C4BA 0.0223(6) 0.0240(6) 0.0186(5) 0.0094(5) 0.0027(4) 0.0085(5)
C 0.0421(8) 0.0307(7) 0.0234(6) 0.0120(5) -0.0033(6) 0.0162(6)
C5BA 0.0304(6) 0.0216(6) 0.0207(5) 0.0117(5) 0.0044(5) 0.0128(5)
C6BA 0.0212(5) 0.0194(5) 0.0189(5) 0.0079(4) 0.0028(4) 0.0072(5)
C7BA 0.0379(7) 0.0400(8) 0.0303(7) 0.0124(6) 0.0115(6) 0.0278(7)
C8BA 0.0239(6) 0.0212(6) 0.0230(6) 0.0090(5) 0.0055(5) 0.0090(5)
C9BA 0.0230(6) 0.0297(6) 0.0188(5) 0.0069(5) 0.0029(5) 0.0119(5)
C0CA 0.0284(6) 0.0246(6) 0.0192(5) 0.0125(5) 0.0059(5) 0.0104(5)
C1CA 0.0503(8) 0.0255(6) 0.0217(6) 0.0064(5) 0.0078(6) 0.0232(6)
C2CA 0.0363(7) 0.0319(7) 0.0360(7) 0.0242(6) 0.0042(6) 0.0039(6)
C3CA 0.0243(6) 0.0287(6) 0.0311(7) 0.0108(5) -0.0008(5) 0.0137(5)
C4CA 0.0303(7) 0.0262(6) 0.0305(7) 0.0157(5) 0.0021(5) 0.0017(5)
C5CA 0.0228(6) 0.0363(7) 0.0362(7) 0.0066(6) 0.0059(5) 0.0178(6)
C6CA 0.0226(6) 0.0297(6) 0.0268(6) 0.0085(5) 0.0035(5) 0.0131(5)
C7CA 0.0284(7) 0.0402(8) 0.0251(6) 0.0051(6) 0.0094(5) 0.0173(6)
C8CA 0.0329(7) 0.0262(7) 0.0333(7) 0.0108(6) -0.0102(6) 0.0059(6)

loop_
_atom_type_symbol
_atom_type_description
_atom_type_scat_dispersion_real
_atom_type_scat_dispersion_imag
_atom_type_scat_source
C C 0.0033 0.0016 'International Tables Vol C Tables 4.2.6.8 and 6.1.1.4'
H H 0.0000 0.0000 'International Tables Vol C Tables 4.2.6.8 and 6.1.1.4'
N N 0.0061 0.0033 'International Tables Vol C Tables 4.2.6.8 and 6.1.1.4'
Si Si 0.0817 0.0704 'International Tables Vol C Tables 4.2.6.8 and 6.1.1.4'

loop_
_exptl_crystal_face_index_h
_exptl_crystal_face_index_k
_exptl_crystal_face_index_l
_exptl_crystal_face_perp_dist
11 -4 9 0.1477
-13 5 -2 0.1468
5 -3 -15 0.1035
0 -13 14 0.0815
-12 4 -4 0.1715
0 13 -14 0.0499
-6 4 14 0.1127

loop_
_geom_angle_atom_site_label_1
_geom_angle_atom_site_label_2
_geom_angle_atom_site_label_3
_geom_angle
C1AA Si0A C5AA 112.68(5)
C1AA Si0A C7AA 115.18(5)
C4AA Si0A C1AA 91.83(5)
C4AA Si0A C5AA 113.97(5)
C4AA Si0A C7AA 112.72(5)
C7AA Si0A C5AA 109.63(5)
C2AA C1AA Si0A 109.49(8)
C2BA C1AA Si0A 132.95(9)
C2BA C1AA C2AA 117.45(10)
C1AA C2AA C6AA 114.59(10)
C1BA C2AA C1AA 121.09(10)
C1BA C2AA C6AA 124.28(10)
C9AA N C2CA 118.79(11)
C9AA N C4CA 120.18(11)
C4CA N C2CA 116.47(11)
C6AA C4AA Si0A 109.64(8)
C4BA C4AA Si0A 132.42(9)
C4BA C4AA C6AA 117.88(10)
C8BA C5AA Si0A 123.28(9)
C8BA C5AA C6CA 117.32(11)
C6CA C5AA Si0A 119.32(9)
C3BA N0AA C 119.94(11)
C3BA N0AA C8CA 119.43(11)
C N0AA C8CA 117.13(11)
C4AA C6AA C2AA 114.39(10)
C6BA C6AA C2AA 124.51(10)
C6BA C6AA C4AA 121.09(10)
C0BA C7AA Si0A 121.14(9)
C9BA C7AA Si0A 121.21(9)
C9BA C7AA C0BA 117.48(10)
C1CA C8AA C8BA 120.11(12)
N C9AA C6BA 121.68(11)
N C9AA C0CA 120.13(11)
C0CA C9AA C6BA 118.18(11)
C3CA C0BA C7AA 121.34(11)
C2AA C1BA C3BA 120.74(11)
C5BA C2BA C1AA 122.01(11)
N0AA C3BA C1BA 120.83(11)
N0AA C3BA C5BA 121.15(11)
C5BA C3BA C1BA 117.93(11)
C0CA C4BA C4AA 121.51(11)
C2BA C5BA C3BA 120.66(11)
C6AA C6BA C9AA 120.49(11)
C1CA C7BA C6CA 119.87(12)
C8AA C8BA C5AA 121.32(12)
C7CA C9BA C7AA 121.42(12)
C4BA C0CA C9AA 120.80(11)
C7BA C1CA C8AA 119.85(12)
C5CA C3CA C0BA 119.88(12)
C7CA C5CA C3CA 119.93(12)
C7BA C6CA C5AA 121.52(12)
C5CA C7CA C9BA 119.94(12)

loop_
_geom_bond_atom_site_label_1
_geom_bond_atom_site_label_2
_geom_bond_distance
Si0A C1AA 1.8526(12)
Si0A C4AA 1.8514(12)
Si0A C5AA 1.8735(12)
Si0A C7AA 1.8671(12)
C1AA C2AA 1.4098(16)
C1AA C2BA 1.3941(16)
C2AA C6AA 1.4913(15)
C2AA C1BA 1.3896(16)
N C9AA 1.3838(15)
N C2CA 1.4440(17)
N C4CA 1.4383(17)
C4AA C6AA 1.4100(16)
C4AA C4BA 1.3893(16)
C5AA C8BA 1.3917(17)
C5AA C6CA 1.4024(16)
N0AA C3BA 1.3841(15)
N0AA C 1.4407(17)
N0AA C8CA 1.4423(17)
C6AA C6BA 1.3848(16)
C7AA C0BA 1.3997(16)
C7AA C9BA 1.3939(16)
C8AA C8BA 1.3887(17)
C8AA C1CA 1.383(2)
C9AA C6BA 1.4052(16)
C9AA C0CA 1.4038(17)
C0BA C3CA 1.3874(17)
C1BA C3BA 1.4065(16)
C2BA C5BA 1.3806(17)
C3BA C5BA 1.4060(17)
C4BA C0CA 1.3809(17)
C7BA C1CA 1.379(2)
C7BA C6CA 1.3855(18)
C9BA C7CA 1.3908(18)
C3CA C5CA 1.386(2)
C5CA C7CA 1.379(2)

loop_
_exptl_oxdiff_crystal_face_indexfrac_h
_exptl_oxdiff_crystal_face_indexfrac_k
_exptl_oxdiff_crystal_face_indexfrac_l
_exptl_oxdiff_crystal_face_x
_exptl_oxdiff_crystal_face_y
_exptl_oxdiff_crystal_face_z
10.9195 -4.3013 8.7478 0.1972 0.1049 0.9747
-13.1114 5.4530 -2.4207 0.1714 0.0911 -0.9810
5.0649 -2.6831 -15.2357 -0.8829 -0.4695 0.0000
-0.1077 -13.2353 13.7677 -0.1726 0.9788 0.1104
-12.4416 4.0080 -4.4237 -0.0137 0.0775 -0.9969
-0.0164 13.2704 -13.8068 0.1724 -0.9777 -0.1203
-5.9858 4.0059 14.0128 0.9036 0.4045 -0.0791
